data_4305767
loop_
_publ_author_name
'Chelladurai Ganesamoorthy'
'Maravanji S. Balakrishna'
'Joel T. Mague'
'Heikki M. Tuononen'

_publ_section_title
;
New Tetraphosphane Ligands {(X2P)2NC6H4N(PX2)2} (X = Cl, F, OMe,
OC6H4OMe-o): Synthesis, Derivatization, Group 10 and 11 Metal Complexes and
Catalytic Investigations. DFT Calculations on Intermolecular P...P
Interactions in Halo-Phosphines
;
_journal_name_full 'Inorganic Chemistry'
_journal_page_first 7035
_journal_page_last 7047
_journal_paper_doi 10.1021/ic800724u
_journal_volume 47
_journal_year 2008
_chemical_formula_sum 'C14 H28 N2 O8 P4 Se4'
_chemical_formula_weight 792.10
_chemical_name_systematic
; 
 1,4-Bis(bis(dimethoxyselenophosphoryl)amino)benzene  
;
_space_group_IT_number 15
_symmetry_cell_setting monoclinic
_symmetry_space_group_name_Hall '-C 2yc'
_symmetry_space_group_name_H-M 'C 1 2/c 1'
_atom_sites_solution_hydrogens geom
_atom_sites_solution_primary direct
_atom_sites_solution_secondary difmap
_audit_creation_method SHELXL-97
_cell_angle_alpha 90.00
_cell_angle_beta 93.753(2)
_cell_angle_gamma 90.00
_cell_formula_units_Z 4
_cell_length_a 17.386(2)
_cell_length_b 10.552(1)
_cell_length_c 14.822(2)
_cell_measurement_reflns_used 7128
_cell_measurement_temperature 100(2)
_cell_measurement_theta_max 28.29
_cell_measurement_theta_min 2.605
_cell_volume 2713.4(5)
_computing_cell_refinement 'Bruker SMART (Bruker-AXS, 2000)'
_computing_data_collection 'Bruker SMART (Bruker-AXS, 2000)'
_computing_data_reduction 'Bruker SAINT+ (Bruker-AXS, 2004)'
_computing_molecular_graphics 'Bruker SHELXTL (Bruker-AXS, 2000a)'
_computing_publication_material 'Bruker SHELXTL (Bruker-AXS, 2000a)'
_computing_structure_refinement 'SHELXL-97 (Sheldrick, 1997)'
_computing_structure_solution 'SHELXS-97 (Sheldrick, 1997)'
_diffrn_ambient_temperature 100(2)
_diffrn_measured_fraction_theta_full 1.000
_diffrn_measured_fraction_theta_max 1.000
_diffrn_measurement_device_type 'Bruker-AXS Smart APEX CCD area detector'
_diffrn_measurement_method 'phi and omega scans'
_diffrn_radiation_monochromator graphite
_diffrn_radiation_source 'fine-focus sealed tube'
_diffrn_radiation_type MoK\a
_diffrn_radiation_wavelength 0.71073
_diffrn_reflns_av_sigmaI/netI 0.0542
_diffrn_reflns_limit_h_max 23
_diffrn_reflns_limit_h_min -23
_diffrn_reflns_limit_k_max 14
_diffrn_reflns_limit_k_min -14
_diffrn_reflns_limit_l_max 19
_diffrn_reflns_limit_l_min -19
_diffrn_reflns_number 40527
_diffrn_reflns_theta_full 28.31
_diffrn_reflns_theta_max 28.31
_diffrn_reflns_theta_min 2.26
_exptl_absorpt_coefficient_mu 5.684
_exptl_absorpt_correction_T_max 0.4652
_exptl_absorpt_correction_T_min 0.3700
_exptl_absorpt_correction_type none
_exptl_absorpt_process_details 'TWINABS (Sheldrick, 2002)'
_exptl_crystal_colour Colorless
_exptl_crystal_density_diffrn 1.939
_exptl_crystal_density_method 'not measured'
_exptl_crystal_description Block
_exptl_crystal_F_000 1544
_exptl_crystal_size_max 0.21
_exptl_crystal_size_mid 0.17
_exptl_crystal_size_min 0.16
_refine_diff_density_max 1.127
_refine_diff_density_min -0.394
_refine_diff_density_rms 0.094
_refine_ls_extinction_method none
_refine_ls_goodness_of_fit_ref 0.920
_refine_ls_hydrogen_treatment constr
_refine_ls_matrix_type full
_refine_ls_number_parameters 150
_refine_ls_number_reflns 40527
_refine_ls_number_restraints 0
_refine_ls_restrained_S_all 0.920
_refine_ls_R_factor_all 0.0492
_refine_ls_R_factor_gt 0.0385
_refine_ls_shift/su_max 0.003
_refine_ls_shift/su_mean 0.000
_refine_ls_structure_factor_coef Fsqd
_refine_ls_weighting_details 'calc w=1/[\s^2^(Fo^2^)+(0.0506P)^2^+0.0000P] where P=(Fo^2^+2Fc^2^)/3'
_refine_ls_weighting_scheme calc
_refine_ls_wR_factor_gt 0.0922
_refine_ls_wR_factor_ref 0.0947
_reflns_number_gt 6452
_reflns_number_total 6839
_reflns_threshold_expression >2\s(I)
_cod_data_source_file ic800724u-file001_5.cif
_cod_data_source_block msb256
_cod_depositor_comments
;
The following automatic conversions were performed:
'_symmetry_cell_setting' value 'Monoclinic' changed to 'monoclinic'
according to '/home/saulius/struct/CIF-dictionaries/cif_core.dic'
dictionary named 'cif_core.dic' version 2.4.1 from 2010-06-29.

Automatic conversion script
Id: cif_fix_enum 1527 2010-12-29 10:47:43Z saulius 
;
_cod_original_cell_volume 2713.5(5)
_cod_database_code 4305767

loop_
_symmetry_equiv_pos_as_xyz
'x, y, z'
'-x, y, -z+1/2'
'x+1/2, y+1/2, z'
'-x+1/2, y+1/2, -z+1/2'
'-x, -y, -z'
'x, -y, z-1/2'
'-x+1/2, -y+1/2, -z'
'x+1/2, -y+1/2, z-1/2'

loop_
_atom_site_label
_atom_site_type_symbol
_atom_site_fract_x
_atom_site_fract_y
_atom_site_fract_z
_atom_site_U_iso_or_equiv
_atom_site_adp_type
_atom_site_occupancy
_atom_site_symmetry_multiplicity
_atom_site_calc_flag
_atom_site_refinement_flags
_atom_site_disorder_assembly
_atom_site_disorder_group
Se1 Se 0.395731(8) 1.122638(13) 0.079074(9) 0.02302(4) Uani 1 1 d . . .
Se2 Se 0.081298(7) 0.967959(13) 0.085824(9) 0.02094(4) Uani 1 1 d . . .
P1 P 0.350737(19) 0.98840(3) 0.16300(2) 0.01485(7) Uani 1 1 d . . .
P2 P 0.178191(19) 1.00048(3) 0.17162(2) 0.01449(7) Uani 1 1 d . . .
O1 O 0.34223(5) 1.02667(8) 0.26393(6) 0.0189(2) Uani 1 1 d . . .
O2 O 0.39887(5) 0.86145(8) 0.17257(6) 0.0186(2) Uani 1 1 d . . .
O3 O 0.19737(5) 1.14344(8) 0.19365(5) 0.01767(19) Uani 1 1 d . . .
O4 O 0.17757(5) 0.94205(8) 0.26911(5) 0.01770(19) Uani 1 1 d . . .
N N 0.25982(6) 0.94054(9) 0.13429(7) 0.0135(2) Uani 1 1 d . . .
C1 C 0.40616(8) 1.08615(15) 0.31500(9) 0.0297(3) Uani 1 1 d . . .
H1A H 0.4532 1.0369 0.3081 0.044 Uiso 1 1 calc R . .
H1B H 0.3954 1.0895 0.3790 0.044 Uiso 1 1 calc R . .
H1C H 0.4132 1.1724 0.2924 0.044 Uiso 1 1 calc R . .
C2 C 0.44768(8) 0.81231(13) 0.10533(10) 0.0294(3) Uani 1 1 d . . .
H2A H 0.4168 0.7602 0.0619 0.044 Uiso 1 1 calc R . .
H2B H 0.4887 0.7605 0.1350 0.044 Uiso 1 1 calc R . .
H2C H 0.4706 0.8830 0.0736 0.044 Uiso 1 1 calc R . .
C3 C 0.18814(8) 1.24008(12) 0.12386(9) 0.0231(3) Uani 1 1 d . . .
H3A H 0.2202 1.2188 0.0740 0.035 Uiso 1 1 calc R . .
H3B H 0.2040 1.3225 0.1493 0.035 Uiso 1 1 calc R . .
H3C H 0.1340 1.2441 0.1012 0.035 Uiso 1 1 calc R . .
C4 C 0.11113(8) 0.96294(13) 0.32211(9) 0.0247(3) Uani 1 1 d . . .
H4A H 0.1028 1.0542 0.3291 0.037 Uiso 1 1 calc R . .
H4B H 0.1205 0.9240 0.3818 0.037 Uiso 1 1 calc R . .
H4C H 0.0653 0.9247 0.2911 0.037 Uiso 1 1 calc R . .
C5 C 0.25413(7) 0.84274(11) 0.06504(8) 0.0132(2) Uani 1 1 d . . .
C6 C 0.25112(7) 0.71721(12) 0.09094(8) 0.0157(3) Uani 1 1 d . . .
H6 H 0.2521 0.6953 0.1532 0.019 Uiso 1 1 calc R . .
C7 C 0.25336(7) 0.87660(11) -0.02518(8) 0.0144(3) Uani 1 1 d . . .
H7 H 0.2559 0.9633 -0.0420 0.017 Uiso 1 1 calc R . .

loop_
_atom_site_aniso_label
_atom_site_aniso_U_11
_atom_site_aniso_U_22
_atom_site_aniso_U_33
_atom_site_aniso_U_23
_atom_site_aniso_U_13
_atom_site_aniso_U_12
Se1 0.01823(7) 0.02585(8) 0.02483(8) 0.00704(6) 0.00026(6) -0.00307(6)
Se2 0.01199(7) 0.03216(8) 0.01841(7) -0.00569(6) -0.00099(5) 0.00127(6)
P1 0.01170(16) 0.01872(17) 0.01406(17) -0.00187(13) 0.00025(12) 0.00027(13)
P2 0.01169(16) 0.01948(17) 0.01235(17) -0.00232(13) 0.00119(12) 0.00156(13)
O1 0.0130(5) 0.0289(5) 0.0146(5) -0.0058(4) -0.0009(4) -0.0013(4)
O2 0.0144(5) 0.0210(5) 0.0205(5) 0.0006(4) 0.0021(4) 0.0029(4)
O3 0.0207(5) 0.0174(5) 0.0148(5) -0.0016(4) 0.0002(4) 0.0028(4)
O4 0.0132(5) 0.0265(5) 0.0137(5) 0.0015(4) 0.0039(4) 0.0016(4)
N 0.0104(5) 0.0172(5) 0.0131(5) -0.0059(4) 0.0012(4) -0.0005(4)
C1 0.0168(8) 0.0515(10) 0.0203(7) -0.0129(7) -0.0021(6) -0.0053(7)
C2 0.0207(8) 0.0274(8) 0.0411(9) -0.0072(7) 0.0100(6) 0.0040(6)
C3 0.0241(8) 0.0196(7) 0.0254(8) 0.0036(6) 0.0002(6) 0.0031(6)
C4 0.0218(8) 0.0328(8) 0.0206(7) -0.0010(6) 0.0105(6) 0.0010(6)
C5 0.0078(6) 0.0202(6) 0.0119(6) -0.0042(5) 0.0021(5) 0.0002(5)
C6 0.0129(6) 0.0224(7) 0.0117(6) 0.0007(5) 0.0008(5) -0.0007(5)
C7 0.0125(6) 0.0164(6) 0.0143(6) 0.0013(5) 0.0015(5) 0.0003(5)

loop_
_atom_type_symbol
_atom_type_description
_atom_type_scat_dispersion_real
_atom_type_scat_dispersion_imag
_atom_type_scat_source
C C 0.0033 0.0016 'International Tables Vol C Tables 4.2.6.8 and 6.1.1.4'
H H 0.0000 0.0000 'International Tables Vol C Tables 4.2.6.8 and 6.1.1.4'
N N 0.0061 0.0033 'International Tables Vol C Tables 4.2.6.8 and 6.1.1.4'
O O 0.0106 0.0060 'International Tables Vol C Tables 4.2.6.8 and 6.1.1.4'
P P 0.1023 0.0942 'International Tables Vol C Tables 4.2.6.8 and 6.1.1.4'
Se Se -0.0929 2.2259 'International Tables Vol C Tables 4.2.6.8 and 6.1.1.4'

loop_
_geom_angle_atom_site_label_1
_geom_angle_atom_site_label_2
_geom_angle_atom_site_label_3
_geom_angle
_geom_angle_site_symmetry_1
_geom_angle_site_symmetry_3
_geom_angle_publ_flag
O1 P1 O2 102.44(5) . . ?
O1 P1 N 99.94(5) . . ?
O2 P1 N 104.52(5) . . ?
O1 P1 Se1 117.40(4) . . ?
O2 P1 Se1 114.50(4) . . ?
N P1 Se1 115.94(4) . . ?
O4 P2 O3 101.49(5) . . ?
O4 P2 N 102.23(5) . . ?
O3 P2 N 104.89(5) . . ?
O4 P2 Se2 116.43(4) . . ?
O3 P2 Se2 116.02(4) . . ?
N P2 Se2 113.95(4) . . ?
C1 O1 P1 119.63(8) . . ?
C2 O2 P1 124.95(8) . . ?
C3 O3 P2 120.82(8) . . ?
C4 O4 P2 119.35(8) . . ?
C5 N P2 118.66(8) . . ?
C5 N P1 114.19(7) . . ?
P2 N P1 127.00(6) . . ?
O1 C1 H1A 109.5 . . ?
O1 C1 H1B 109.5 . . ?
H1A C1 H1B 109.5 . . ?
O1 C1 H1C 109.5 . . ?
H1A C1 H1C 109.5 . . ?
H1B C1 H1C 109.5 . . ?
O2 C2 H2A 109.5 . . ?
O2 C2 H2B 109.5 . . ?
H2A C2 H2B 109.5 . . ?
O2 C2 H2C 109.5 . . ?
H2A C2 H2C 109.5 . . ?
H2B C2 H2C 109.5 . . ?
O3 C3 H3A 109.5 . . ?
O3 C3 H3B 109.5 . . ?
H3A C3 H3B 109.5 . . ?
O3 C3 H3C 109.5 . . ?
H3A C3 H3C 109.5 . . ?
H3B C3 H3C 109.5 . . ?
O4 C4 H4A 109.5 . . ?
O4 C4 H4B 109.5 . . ?
H4A C4 H4B 109.5 . . ?
O4 C4 H4C 109.5 . . ?
H4A C4 H4C 109.5 . . ?
H4B C4 H4C 109.5 . . ?
C6 C5 C7 121.22(11) . . ?
C6 C5 N 119.12(11) . . ?
C7 C5 N 119.65(11) . . ?
C5 C6 C7 119.37(11) . 7_565 ?
C5 C6 H6 120.3 . . ?
C7 C6 H6 120.3 7_565 . ?
C5 C7 C6 119.41(11) . 7_565 ?
C5 C7 H7 120.3 . . ?
C6 C7 H7 120.3 7_565 . ?

loop_
_geom_bond_atom_site_label_1
_geom_bond_atom_site_label_2
_geom_bond_distance
_geom_bond_site_symmetry_2
_geom_bond_publ_flag
Se1 P1 2.0720(4) . ?
Se2 P2 2.0718(4) . ?
P1 O1 1.5657(9) . ?
P1 O2 1.5810(9) . ?
P1 N 1.6873(10) . ?
P2 O4 1.5717(9) . ?
P2 O3 1.5747(9) . ?
P2 N 1.6803(10) . ?
O1 C1 1.4465(14) . ?
O2 C2 1.4467(15) . ?
O3 C3 1.4540(14) . ?
O4 C4 1.4557(14) . ?
N C5 1.4543(14) . ?
C1 H1A 0.9800 . ?
C1 H1B 0.9800 . ?
C1 H1C 0.9800 . ?
C2 H2A 0.9800 . ?
C2 H2B 0.9800 . ?
C2 H2C 0.9800 . ?
C3 H3A 0.9800 . ?
C3 H3B 0.9800 . ?
C3 H3C 0.9800 . ?
C4 H4A 0.9800 . ?
C4 H4B 0.9800 . ?
C4 H4C 0.9800 . ?
C5 C6 1.3811(16) . ?
C5 C7 1.3834(16) . ?
C6 C7 1.3877(16) 7_565 ?
C6 H6 0.9500 . ?
C7 C6 1.3878(16) 7_565 ?
C7 H7 0.9500 . ?

loop_
_geom_torsion_atom_site_label_1
_geom_torsion_atom_site_label_2
_geom_torsion_atom_site_label_3
_geom_torsion_atom_site_label_4
_geom_torsion
_geom_torsion_site_symmetry_1
_geom_torsion_site_symmetry_2
_geom_torsion_site_symmetry_3
_geom_torsion_site_symmetry_4
_geom_torsion_publ_flag
O2 P1 O1 C1 78.45(10) . . . . ?
N P1 O1 C1 -174.13(10) . . . . ?
Se1 P1 O1 C1 -47.89(10) . . . . ?
O1 P1 O2 C2 -154.68(10) . . . . ?
N P1 O2 C2 101.44(10) . . . . ?
Se1 P1 O2 C2 -26.48(11) . . . . ?
O4 P2 O3 C3 -167.02(9) . . . . ?
N P2 O3 C3 86.85(9) . . . . ?
Se2 P2 O3 C3 -39.82(10) . . . . ?
O3 P2 O4 C4 77.16(9) . . . . ?
N P2 O4 C4 -174.64(9) . . . . ?
Se2 P2 O4 C4 -49.78(9) . . . . ?
O4 P2 N C5 107.97(9) . . . . ?
O3 P2 N C5 -146.45(9) . . . . ?
Se2 P2 N C5 -18.52(10) . . . . ?
O4 P2 N P1 -76.72(8) . . . . ?
O3 P2 N P1 28.86(9) . . . . ?
Se2 P2 N P1 156.80(6) . . . . ?
O1 P1 N C5 -150.26(8) . . . . ?
O2 P1 N C5 -44.52(9) . . . . ?
Se1 P1 N C5 82.51(8) . . . . ?
O1 P1 N P2 34.24(8) . . . . ?
O2 P1 N P2 139.98(7) . . . . ?
Se1 P1 N P2 -92.98(7) . . . . ?
P2 N C5 C6 -89.10(12) . . . . ?
P1 N C5 C6 95.00(12) . . . . ?
P2 N C5 C7 92.17(12) . . . . ?
P1 N C5 C7 -83.73(12) . . . . ?
C7 C5 C6 C7 -0.50(19) . . . 7_565 ?
N C5 C6 C7 -179.21(10) . . . 7_565 ?
C6 C5 C7 C6 0.51(19) . . . 7_565 ?
N C5 C7 C6 179.21(10) . . . 7_565 ?
